data_4074496
loop_
_publ_author_name
'Swartz, Douglas L.'
'Odom, Aaron L.'

_publ_section_title
;
 Synthesis, Structure, and Hydroamination Kinetics of
 (2,2&#x2018;-Diaryldipyrrolylmethane)- and Bis(2-arylpyrrolyl)titanium
 Complexes
;
_journal_issue 26
_journal_name_full Organometallics
_journal_page_first 6125
_journal_paper_doi 10.1021/om0607088
_journal_volume 25
_journal_year 2006
_chemical_formula_sum 'C33 H44 N4 Ti'
_chemical_formula_weight 544.62
_chemical_name_common Ti(dmpm-mes)(NMe2)2
_chemical_name_systematic
; 
 ? 
;
_space_group_IT_number 14
_symmetry_cell_setting monoclinic
_symmetry_space_group_name_Hall '-P 2yn'
_symmetry_space_group_name_H-M 'P 1 21/n 1'
_atom_sites_solution_hydrogens geom
_atom_sites_solution_primary direct
_atom_sites_solution_secondary difmap
_audit_creation_method SHELXL-97
_cell_angle_alpha 90.00
_cell_angle_beta 98.779(8)
_cell_angle_gamma 90.00
_cell_formula_units_Z 4
_cell_length_a 8.840(4)
_cell_length_b 30.940(13)
_cell_length_c 11.113(5)
_cell_measurement_temperature 173(2)
_cell_volume 3004(2)
_computing_cell_refinement 'Bruker SMART'
_computing_data_collection 'Bruker SMART'
_computing_data_reduction 'Bruker SHELXTL'
_computing_molecular_graphics 'Bruker SHELXTL'
_computing_publication_material 'Bruker SHELXTL'
_computing_structure_refinement 'SHELXL-97 (Sheldrick, 1997)'
_computing_structure_solution 'SHELXS-97 (Sheldrick, 1990)'
_diffrn_ambient_temperature 173(2)
_diffrn_measured_fraction_theta_full 0.997
_diffrn_measured_fraction_theta_max 0.997
_diffrn_measurement_device_type 'CCD area detector'
_diffrn_measurement_method 'phi and omega scans'
_diffrn_radiation_monochromator graphite
_diffrn_radiation_source 'fine-focus sealed tube'
_diffrn_radiation_type MoK\a
_diffrn_radiation_wavelength 0.71073
_diffrn_reflns_av_R_equivalents 0.3089
_diffrn_reflns_av_sigmaI/netI 0.3121
_diffrn_reflns_limit_h_max 9
_diffrn_reflns_limit_h_min -9
_diffrn_reflns_limit_k_max 34
_diffrn_reflns_limit_k_min -34
_diffrn_reflns_limit_l_max 12
_diffrn_reflns_limit_l_min -12
_diffrn_reflns_number 25589
_diffrn_reflns_theta_full 23.32
_diffrn_reflns_theta_max 23.32
_diffrn_reflns_theta_min 1.32
_exptl_absorpt_coefficient_mu 0.312
_exptl_absorpt_correction_T_max 0.2430
_exptl_absorpt_correction_T_min 0.0851
_exptl_absorpt_correction_type empirical
_exptl_crystal_colour orange
_exptl_crystal_density_diffrn 1.204
_exptl_crystal_density_method 'not measured'
_exptl_crystal_description plate
_exptl_crystal_F_000 1168
_exptl_crystal_size_max 0.21
_exptl_crystal_size_mid 0.23
_exptl_crystal_size_min 0.87
_refine_diff_density_max 0.479
_refine_diff_density_min -0.408
_refine_diff_density_rms 0.099
_refine_ls_extinction_coef 0.029(4)
_refine_ls_extinction_expression Fc^*^=kFc[1+0.001xFc^2^\l^3^/sin(2\q)]^-1/4^
_refine_ls_extinction_method SHELXL
_refine_ls_goodness_of_fit_ref 0.983
_refine_ls_hydrogen_treatment mixed
_refine_ls_matrix_type full
_refine_ls_number_parameters 339
_refine_ls_number_reflns 4349
_refine_ls_number_restraints 0
_refine_ls_restrained_S_all 0.983
_refine_ls_R_factor_all 0.2849
_refine_ls_R_factor_gt 0.0809
_refine_ls_shift/su_max 0.006
_refine_ls_shift/su_mean 0.000
_refine_ls_structure_factor_coef Fsqd
_refine_ls_weighting_details 'calc w=1/[\s^2^(Fo^2^)+(0.1435P)^2^+0.0000P] where P=(Fo^2^+2Fc^2^)/3'
_refine_ls_weighting_scheme calc
_refine_ls_wR_factor_gt 0.1948
_refine_ls_wR_factor_ref 0.3091
_reflns_number_gt 1440
_reflns_number_total 4349
_reflns_threshold_expression >2sigma(I)
_cod_data_source_file om0607088si20060805_012117.cif
_cod_data_source_block sad
_cod_depositor_comments
;
The following automatic conversions were performed:

'_symmetry_cell_setting' value 'Monoclinic' changed to 'monoclinic'
according to /home/saulius/struct/CIF-dictionaries/cif_core.dic
dictionary named 'cif_core.dic' version 2.4.1 from 2010-06-29.

Automatic conversion script
Id: cif_fix_values 1715 2011-07-08 13:25:40Z adriana 
;
_cod_original_sg_symbol_H-M P2(1)/n
_cod_database_code 4074496

loop_
_symmetry_equiv_pos_as_xyz
'x, y, z'
'-x+1/2, y+1/2, -z+1/2'
'-x, -y, -z'
'x-1/2, -y-1/2, z-1/2'

loop_
_atom_site_label
_atom_site_type_symbol
_atom_site_fract_x
_atom_site_fract_y
_atom_site_fract_z
_atom_site_U_iso_or_equiv
_atom_site_adp_type
_atom_site_occupancy
_atom_site_symmetry_multiplicity
_atom_site_calc_flag
_atom_site_refinement_flags
Ti Ti 0.3577(2) 0.63179(6) 0.30574(17) 0.0389(7) Uani 1 1 d .
N1 N 0.2784(9) 0.5689(3) 0.3784(8) 0.041(2) Uani 1 1 d .
N2 N 0.4403(8) 0.6571(3) 0.4728(7) 0.036(2) Uani 1 1 d .
N3 N 0.1576(9) 0.6538(3) 0.2678(8) 0.045(2) Uani 1 1 d .
N4 N 0.4716(9) 0.6554(3) 0.1917(7) 0.043(2) Uani 1 1 d .
C1 C 0.4722(11) 0.5827(3) 0.5641(10) 0.043(3) Uani 1 1 d .
C2 C 0.6427(12) 0.5708(4) 0.6068(11) 0.064(4) Uani 1 1 d .
H2A H 0.7063 0.5867 0.5597 0.096 Uiso 1 1 calc R
H2B H 0.6570 0.5404 0.5959 0.096 Uiso 1 1 calc R
H2C H 0.6702 0.5780 0.6914 0.096 Uiso 1 1 calc R
C3 C 0.3721(12) 0.5571(3) 0.6400(9) 0.052(3) Uani 1 1 d .
H3A H 0.2665 0.5643 0.6141 0.078 Uiso 1 1 calc R
H3B H 0.4001 0.5644 0.7244 0.078 Uiso 1 1 calc R
H3C H 0.3870 0.5268 0.6289 0.078 Uiso 1 1 calc R
C11 C 0.4305(12) 0.5713(3) 0.4306(10) 0.040(3) Uani 1 1 d .
C12 C 0.5222(12) 0.5666(3) 0.3403(10) 0.041(3) Uani 1 1 d .
H12A H 0.6343 0.5661 0.3524 0.050 Uiso 1 1 calc R
C13 C 0.4241(12) 0.5604(3) 0.2288(10) 0.041(3) Uani 1 1 d .
H13A H 0.4551 0.5543 0.1495 0.049 Uiso 1 1 calc R
C14 C 0.2731(12) 0.5611(3) 0.2558(10) 0.037(3) Uani 1 1 d .
C14A C 0.2249(12) 0.5850(4) -0.0131(10) 0.058(3) Uani 1 1 d .
H14C H 0.3187 0.5869 0.0430 0.087 Uiso 1 1 calc R
H14D H 0.1949 0.6134 -0.0428 0.087 Uiso 1 1 calc R
H14E H 0.2398 0.5668 -0.0802 0.087 Uiso 1 1 calc R
C14C C 0.0126(12) 0.5170(4) 0.3528(10) 0.065(4) Uani 1 1 d .
H14F H -0.0845 0.5056 0.3665 0.097 Uiso 1 1 calc R
H14G H 0.0431 0.5399 0.4095 0.097 Uiso 1 1 calc R
H14H H 0.0879 0.4944 0.3639 0.097 Uiso 1 1 calc R
C14B C -0.3202(12) 0.5399(3) -0.0484(10) 0.054(3) Uiso 1 1 d .
H14I H -0.3150 0.5507 -0.1287 0.081 Uiso 1 1 calc R
H14J H -0.3940 0.5564 -0.0126 0.081 Uiso 1 1 calc R
H14K H -0.3503 0.5101 -0.0533 0.081 Uiso 1 1 calc R
C21 C 0.4502(10) 0.6312(4) 0.5772(10) 0.039(3) Uani 1 1 d .
C22 C 0.4494(12) 0.6558(4) 0.6790(10) 0.051(3) Uani 1 1 d .
H22A H 0.4508 0.6459 0.7582 0.061 Uiso 1 1 calc R
C23 C 0.4458(12) 0.6989(4) 0.6403(11) 0.051(3) Uani 1 1 d .
H23A H 0.4474 0.7231 0.6902 0.061 Uiso 1 1 calc R
C24C C 0.1758(12) 0.7564(4) 0.4367(11) 0.062(4) Uani 1 1 d .
H24A H 0.1041 0.7783 0.4039 0.093 Uiso 1 1 calc R
H24B H 0.1859 0.7566 0.5240 0.093 Uiso 1 1 calc R
H24C H 0.1397 0.7286 0.4066 0.093 Uiso 1 1 calc R
C24 C 0.4398(11) 0.6994(3) 0.5175(10) 0.038(3) Uani 1 1 d .
C24A C 0.7329(11) 0.7180(3) 0.4429(10) 0.056(3) Uani 1 1 d .
H24F H 0.8201 0.7286 0.4100 0.084 Uiso 1 1 calc R
H24G H 0.7103 0.6890 0.4146 0.084 Uiso 1 1 calc R
H24H H 0.7547 0.7181 0.5302 0.084 Uiso 1 1 calc R
C24B C 0.5080(13) 0.8466(4) 0.2013(10) 0.063(3) Uani 1 1 d .
H24I H 0.4123 0.8616 0.1824 0.094 Uiso 1 1 calc R
H24J H 0.5383 0.8358 0.1276 0.094 Uiso 1 1 calc R
H24K H 0.5847 0.8661 0.2403 0.094 Uiso 1 1 calc R
C31 C 0.0545(12) 0.6460(4) 0.3587(11) 0.062(4) Uani 1 1 d .
H31A H -0.0439 0.6585 0.3304 0.094 Uiso 1 1 calc R
H31B H 0.0971 0.6590 0.4348 0.094 Uiso 1 1 calc R
H31C H 0.0435 0.6154 0.3698 0.094 Uiso 1 1 calc R
C32 C 0.0665(13) 0.6692(4) 0.1523(10) 0.065(4) Uani 1 1 d .
H32A H -0.0329 0.6782 0.1673 0.098 Uiso 1 1 calc R
H32B H 0.0556 0.6462 0.0937 0.098 Uiso 1 1 calc R
H32C H 0.1179 0.6931 0.1214 0.098 Uiso 1 1 calc R
C41 C 0.4253(12) 0.6987(3) 0.1445(10) 0.056(3) Uani 1 1 d .
H41A H 0.4904 0.7076 0.0874 0.084 Uiso 1 1 calc R
H41B H 0.4343 0.7189 0.2108 0.084 Uiso 1 1 calc R
H41C H 0.3210 0.6978 0.1046 0.084 Uiso 1 1 calc R
C42 C 0.6024(12) 0.6419(4) 0.1346(10) 0.061(4) Uani 1 1 d .
H42A H 0.6257 0.6640 0.0796 0.092 Uiso 1 1 calc R
H42B H 0.5778 0.6155 0.0903 0.092 Uiso 1 1 calc R
H42C H 0.6894 0.6373 0.1962 0.092 Uiso 1 1 calc R
C141 C 0.1241(11) 0.5536(3) 0.1739(10) 0.038(3) Uani 1 1 d .
C142 C 0.0999(12) 0.5660(3) 0.0516(10) 0.041(3) Uani 1 1 d .
C143 C -0.0433(13) 0.5611(3) -0.0185(10) 0.048(3) Uani 1 1 d .
H14B H -0.0573 0.5696 -0.0997 0.057 Uiso 1 1 calc R
C144 C -0.1648(12) 0.5441(4) 0.0293(10) 0.044(3) Uani 1 1 d .
C145 C -0.1421(12) 0.5304(3) 0.1502(10) 0.047(3) Uani 1 1 d .
H14A H -0.2237 0.5183 0.1822 0.056 Uiso 1 1 calc R
C146 C -0.0013(12) 0.5342(3) 0.2242(10) 0.044(3) Uani 1 1 d .
C241 C 0.4533(12) 0.7369(3) 0.4376(9) 0.036(3) Uani 1 1 d .
C242 C 0.5977(12) 0.7465(3) 0.4019(10) 0.044(3) Uani 1 1 d .
C243 C 0.6103(12) 0.7819(4) 0.3290(9) 0.047(3) Uani 1 1 d .
H24E H 0.7054 0.7881 0.3070 0.056 Uiso 1 1 calc R
C244 C 0.4897(13) 0.8086(3) 0.2873(10) 0.046(3) Uani 1 1 d .
C245 C 0.3508(12) 0.8008(3) 0.3253(10) 0.047(3) Uani 1 1 d .
H24D H 0.2695 0.8195 0.3013 0.057 Uiso 1 1 calc R
C246 C 0.3290(11) 0.7654(3) 0.3987(9) 0.039(3) Uani 1 1 d .

loop_
_atom_site_aniso_label
_atom_site_aniso_U_11
_atom_site_aniso_U_22
_atom_site_aniso_U_33
_atom_site_aniso_U_23
_atom_site_aniso_U_13
_atom_site_aniso_U_12
Ti 0.0318(12) 0.0411(13) 0.0430(13) -0.0009(10) 0.0026(9) 0.0012(10)
N1 0.029(6) 0.053(6) 0.041(6) -0.005(5) 0.005(5) -0.004(4)
N2 0.022(5) 0.045(6) 0.039(6) -0.003(5) -0.002(4) -0.003(4)
N3 0.036(6) 0.045(5) 0.050(6) 0.004(5) -0.003(5) 0.008(5)
N4 0.039(6) 0.049(6) 0.043(6) 0.003(5) 0.011(5) 0.001(5)
C1 0.032(7) 0.049(8) 0.048(8) 0.012(6) 0.004(6) 0.005(6)
C2 0.047(8) 0.071(9) 0.066(9) -0.001(7) -0.016(7) 0.007(7)
C3 0.065(8) 0.047(7) 0.040(7) 0.006(6) -0.009(6) -0.005(6)
C11 0.037(7) 0.039(7) 0.043(7) -0.002(6) -0.002(6) 0.000(5)
C12 0.033(7) 0.037(7) 0.051(8) 0.001(6) -0.002(6) 0.007(5)
C13 0.039(7) 0.040(7) 0.044(7) 0.000(6) 0.005(6) 0.009(6)
C14 0.037(7) 0.035(7) 0.039(7) 0.000(5) 0.003(6) -0.004(5)
C14A 0.050(8) 0.070(9) 0.053(8) 0.003(6) 0.007(6) -0.016(7)
C14C 0.046(8) 0.081(9) 0.069(9) 0.019(7) 0.011(7) -0.016(7)
C21 0.029(6) 0.050(7) 0.034(7) 0.006(7) -0.005(5) -0.002(6)
C22 0.053(8) 0.056(8) 0.044(8) 0.001(7) 0.007(6) -0.008(7)
C23 0.051(8) 0.055(9) 0.046(8) -0.011(6) 0.007(6) -0.005(6)
C24C 0.045(8) 0.064(9) 0.081(10) -0.008(7) 0.022(7) 0.010(7)
C24 0.030(6) 0.040(7) 0.043(8) -0.008(6) 0.004(5) 0.000(5)
C24A 0.029(7) 0.054(8) 0.084(9) 0.006(7) 0.006(6) 0.003(6)
C24B 0.060(9) 0.064(8) 0.062(9) 0.007(7) 0.001(7) -0.013(7)
C31 0.047(8) 0.058(8) 0.087(10) -0.005(7) 0.026(7) 0.001(6)
C32 0.049(8) 0.074(10) 0.065(9) -0.004(7) -0.014(7) 0.017(7)
C41 0.057(8) 0.057(8) 0.054(8) 0.003(6) 0.009(6) -0.002(7)
C42 0.053(8) 0.061(9) 0.072(9) 0.006(7) 0.019(7) 0.000(6)
C141 0.028(7) 0.039(7) 0.043(8) -0.007(6) -0.003(6) 0.001(5)
C142 0.034(7) 0.049(7) 0.042(8) -0.008(6) 0.010(6) -0.015(6)
C143 0.044(8) 0.053(8) 0.045(8) 0.001(6) 0.003(6) 0.000(6)
C144 0.028(7) 0.065(8) 0.036(7) -0.003(6) -0.008(6) 0.009(6)
C145 0.033(7) 0.052(8) 0.055(9) -0.007(6) 0.004(6) 0.003(6)
C146 0.043(8) 0.048(7) 0.041(7) 0.005(6) 0.007(6) -0.004(6)
C241 0.035(7) 0.032(6) 0.040(7) -0.007(5) 0.003(6) -0.003(5)
C242 0.035(7) 0.038(7) 0.060(8) 0.004(6) 0.012(6) 0.006(6)
C243 0.038(7) 0.052(8) 0.051(8) -0.010(6) 0.004(6) -0.005(6)
C244 0.043(8) 0.044(8) 0.049(8) -0.005(6) -0.003(6) -0.001(6)
C245 0.030(7) 0.040(7) 0.068(9) -0.006(6) -0.005(6) 0.006(6)
C246 0.029(7) 0.040(7) 0.048(7) -0.006(6) 0.007(6) -0.002(6)

loop_
_atom_type_symbol
_atom_type_description
_atom_type_scat_dispersion_real
_atom_type_scat_dispersion_imag
_atom_type_scat_source
C C 0.0033 0.0016 'International Tables Vol C Tables 4.2.6.8 and 6.1.1.4'
H H 0.0000 0.0000 'International Tables Vol C Tables 4.2.6.8 and 6.1.1.4'
N N 0.0061 0.0033 'International Tables Vol C Tables 4.2.6.8 and 6.1.1.4'
Ti Ti 0.2776 0.4457 'International Tables Vol C Tables 4.2.6.8 and 6.1.1.4'

loop_
_geom_angle_atom_site_label_1
_geom_angle_atom_site_label_2
_geom_angle_atom_site_label_3
_geom_angle
N3 Ti N4 106.9(4)
N3 Ti N2 105.0(3)
N4 Ti N2 108.0(4)
N3 Ti N1 93.4(3)
N4 Ti N1 143.3(3)
N2 Ti N1 95.3(3)
N3 Ti C14 91.7(4)
N4 Ti C14 112.7(4)
N2 Ti C14 128.9(4)
N1 Ti C14 34.7(3)
N3 Ti C11 125.5(4)
N4 Ti C11 125.2(4)
N2 Ti C11 75.0(4)
N1 Ti C11 34.8(3)
C14 Ti C11 56.6(4)
N3 Ti C13 120.7(4)
N4 Ti C13 86.2(4)
N2 Ti C13 125.8(4)
N1 Ti C13 57.1(3)
C14 Ti C13 34.0(3)
C11 Ti C13 55.7(4)
N3 Ti C12 146.8(4)
N4 Ti C12 93.3(4)
N2 Ti C12 92.9(4)
N1 Ti C12 56.7(3)
C14 Ti C12 55.8(3)
C11 Ti C12 33.3(3)
C13 Ti C12 33.2(3)
C14 N1 C11 108.0(8)
C14 N1 Ti 76.3(5)
C11 N1 Ti 76.6(5)
C21 N2 C24 104.1(8)
C21 N2 Ti 120.1(7)
C24 N2 Ti 131.3(7)
C31 N3 C32 109.4(8)
C31 N3 Ti 116.4(7)
C32 N3 Ti 132.6(7)
C42 N4 C41 107.5(8)
C42 N4 Ti 136.2(7)
C41 N4 Ti 116.3(6)
C11 C1 C21 107.9(8)
C11 C1 C3 110.1(9)
C21 C1 C3 111.3(8)
C11 C1 C2 108.9(9)
C21 C1 C2 109.6(9)
C3 C1 C2 108.9(9)
N1 C11 C12 109.1(10)
N1 C11 C1 119.9(9)
C12 C11 C1 130.5(10)
N1 C11 Ti 68.6(5)
C12 C11 Ti 78.2(6)
C1 C11 Ti 113.3(7)
C11 C12 C13 107.5(9)
C11 C12 Ti 68.6(6)
C13 C12 Ti 73.1(6)
C14 C13 C12 106.5(9)
C14 C13 Ti 68.3(5)
C12 C13 Ti 73.8(6)
N1 C14 C13 108.8(9)
N1 C14 C141 121.4(9)
C13 C14 C141 129.7(10)
N1 C14 Ti 69.0(5)
C13 C14 Ti 77.8(6)
C141 C14 Ti 120.4(6)
C22 C21 N2 111.1(10)
C22 C21 C1 130.2(10)
N2 C21 C1 118.5(9)
C21 C22 C23 106.2(10)
C24 C23 C22 108.4(10)
C23 C24 N2 110.1(9)
C23 C24 C241 128.2(10)
N2 C24 C241 121.1(9)
C142 C141 C146 118.5(9)
C142 C141 C14 122.5(9)
C146 C141 C14 119.0(10)
C143 C142 C141 120.5(9)
C143 C142 C14A 116.2(10)
C141 C142 C14A 123.4(10)
C144 C143 C142 121.6(10)
C143 C144 C145 118.9(10)
C143 C144 C14B 120.4(10)
C145 C144 C14B 120.6(10)
C146 C145 C144 121.9(10)
C145 C146 C141 118.6(10)
C145 C146 C14C 117.7(10)
C141 C146 C14C 123.7(10)
C246 C241 C242 118.1(9)
C246 C241 C24 122.6(9)
C242 C241 C24 119.3(9)
C243 C242 C241 119.0(10)
C243 C242 C24A 121.0(10)
C241 C242 C24A 120.0(9)
C244 C243 C242 123.3(10)
C243 C244 C245 118.2(10)
C243 C244 C24B 121.3(10)
C245 C244 C24B 120.5(10)
C244 C245 C246 121.7(10)
C245 C246 C241 119.6(9)
C245 C246 C24C 121.3(10)
C241 C246 C24C 119.1(10)

loop_
_geom_bond_atom_site_label_1
_geom_bond_atom_site_label_2
_geom_bond_distance
Ti N3 1.881(8)
Ti N4 1.882(8)
Ti N2 2.044(8)
Ti N1 2.258(8)
Ti C14 2.349(10)
Ti C11 2.360(10)
Ti C13 2.471(10)
Ti C12 2.481(10)
N1 C14 1.377(12)
N1 C11 1.383(12)
N2 C21 1.402(12)
N2 C24 1.401(11)
N3 C31 1.480(12)
N3 C32 1.486(12)
N4 C42 1.462(12)
N4 C41 1.475(12)
C1 C11 1.515(14)
C1 C21 1.522(14)
C1 C3 1.532(13)
C1 C2 1.554(13)
C11 C12 1.390(13)
C12 C13 1.413(13)
C13 C14 1.412(13)
C14 C141 1.500(13)
C14A C142 1.526(13)
C14C C146 1.513(13)
C14B C144 1.513(13)
C21 C22 1.365(13)
C22 C23 1.401(14)
C23 C24 1.357(13)
C24C C246 1.505(13)
C24 C241 1.477(13)
C24A C242 1.498(13)
C24B C244 1.538(14)
C141 C142 1.397(13)
C141 C146 1.445(13)
C142 C143 1.390(14)
C143 C144 1.374(13)
C144 C145 1.393(13)
C145 C146 1.388(13)
C241 C246 1.423(13)
C241 C242 1.425(13)
C242 C243 1.378(14)
C243 C244 1.372(14)
C244 C245 1.380(14)
C245 C246 1.396(13)
